data_7116715
loop_
_publ_author_name
'Lingzhi Li'
'Ming Chen'
'Haoke Zhang'
'Han Nie'
'Jing Zhi Sun'
'Anjun Qin'
'Ben Zhong Tang'

_publ_section_title
;
 Influence of the number and substitution position of phenyl groups on the
 aggregation-enhanced emission of benzene-cored luminogens
;
_journal_name_full Chem.Commun.
_journal_page_first 4830
_journal_paper_doi 10.1039/C5cc00241A
_journal_volume 51
_journal_year 2015
_chemical_absolute_configuration unk
_chemical_formula_moiety 'C24 H18'
_chemical_formula_sum 'C24 H18'
_chemical_formula_weight 306.38
_chemical_name_systematic
;
 ? 
;
_space_group_IT_number 33
_space_group_name_Hall 'P 2c -2n'
_symmetry_cell_setting orthorhombic
_symmetry_space_group_name_Hall 'P 2c -2n'
_symmetry_space_group_name_H-M 'P n a 21'
_atom_sites_solution_hydrogens geom
_atom_sites_solution_primary direct
_atom_sites_solution_secondary difmap
_audit_creation_date 2013-07-18
_audit_creation_method
;
  Olex2 1.2-beta
  (compiled May  9 2012 12:37:22, GUI svn.r4230)
;
_audit_update_record
;
2014-11-05 deposited with the CCDC.
2015-02-04 downloaded from the CCDC.
;
_cell_angle_alpha 90.00
_cell_angle_beta 90.00
_cell_angle_gamma 90.00
_cell_formula_units_Z 4
_cell_length_a 7.48690(10)
_cell_length_b 19.7180(3)
_cell_length_c 11.2222(2)
_cell_measurement_reflns_used 7286
_cell_measurement_temperature 173.00(14)
_cell_measurement_theta_max 71.5580
_cell_measurement_theta_min 3.9570
_cell_volume 1656.70(4)
_computing_cell_refinement
;
CrysAlisPro, Agilent Technologies,
Version 1.171.36.24 (release 03-12-2012 CrysAlis171 .NET)
(compiled Dec  3 2012,18:21:49)
;
_computing_data_collection
;
CrysAlisPro, Agilent Technologies,
Version 1.171.36.24 (release 03-12-2012 CrysAlis171 .NET)
(compiled Dec  3 2012,18:21:49)
;
_computing_data_reduction
;
CrysAlisPro, Agilent Technologies,
Version 1.171.36.24 (release 03-12-2012 CrysAlis171 .NET)
(compiled Dec  3 2012,18:21:49)
;
_computing_molecular_graphics
;
O. V. Dolomanov, L. J. Bourhis, R. J. Gildea, J. A. K. Howard and H. Puschmann,
OLEX2: a complete structure solution, refinement and analysis program.
J. Appl. Cryst. (2009). 42, 339-341.
;
_computing_publication_material
;
O. V. Dolomanov, L. J. Bourhis, R. J. Gildea, J. A. K. Howard and H. Puschmann,
OLEX2: a complete structure solution, refinement and analysis program.
J. Appl. Cryst. (2009). 42, 339-341.
;
_computing_structure_refinement
;
XL, G.M. Sheldrick, Acta Cryst.
(2008). A64, 112-122
;
_computing_structure_solution
;
XS, G.M. Sheldrick, Acta Cryst.
(2008). A64, 112-122
;
_diffrn_ambient_temperature 173.00(14)
_diffrn_detector_area_resol_mean 15.9578
_diffrn_measured_fraction_theta_full 0.9938
_diffrn_measured_fraction_theta_max 0.9846
_diffrn_measurement_details
;
  1 omega   41.00   75.00   1.0000   15.0000
omega____ theta____ kappa____ phi______ frames
    -      110.0000  -92.0000   30.0000 34

  2 omega   32.00   77.00   1.0000    3.0000
omega____ theta____ kappa____ phi______ frames
    -        0.0000 -178.0000  -30.0000 45

  3 omega  -98.00  -11.00   1.0000    5.0000
omega____ theta____ kappa____ phi______ frames
    -      -55.0000  106.0000  145.0000 87

  4 omega   -6.00   68.00   1.0000    5.0000
omega____ theta____ kappa____ phi______ frames
    -       55.0000  -57.0000  -90.0000 74

  5 omega   25.00  119.00   1.0000    5.0000
omega____ theta____ kappa____ phi______ frames
    -       55.0000   77.0000   30.0000 94

  6 omega   11.00  126.00   1.0000    5.0000
omega____ theta____ kappa____ phi______ frames
    -       55.0000   19.0000 -180.0000 115

  7 omega -107.00  -57.00   1.0000   15.0000
omega____ theta____ kappa____ phi______ frames
    -      -64.0000  178.0000  150.0000 50

  8 omega   38.00   70.00   1.0000   15.0000
omega____ theta____ kappa____ phi______ frames
    -      110.0000  -25.0000   90.0000 32

  9 omega   46.00   71.00   1.0000   15.0000
omega____ theta____ kappa____ phi______ frames
    -      110.0000  -38.0000  -60.0000 25

 10 omega   43.00   69.00   1.0000   15.0000
omega____ theta____ kappa____ phi______ frames
    -      110.0000  -38.0000 -120.0000 26

 11 omega   57.00  147.00   1.0000   15.0000
omega____ theta____ kappa____ phi______ frames
    -      110.0000  -92.0000  -30.0000 90

 12 omega   42.00   69.00   1.0000   15.0000
omega____ theta____ kappa____ phi______ frames
    -      110.0000  -38.0000  150.0000 27

 13 omega   80.00  172.00   1.0000   15.0000
omega____ theta____ kappa____ phi______ frames
    -      110.0000   25.0000   30.0000 92

 14 omega   90.00  147.00   1.0000   15.0000
omega____ theta____ kappa____ phi______ frames
    -      110.0000  -92.0000   30.0000 57

 15 omega   42.00   72.00   1.0000   15.0000
omega____ theta____ kappa____ phi______ frames
    -      110.0000  -25.0000    0.0000 30

 16 omega   39.00   72.00   1.0000   15.0000
omega____ theta____ kappa____ phi______ frames
    -      110.0000  -25.0000  -30.0000 33

 17 omega   39.00   64.00   1.0000   15.0000
omega____ theta____ kappa____ phi______ frames
    -      110.0000  -38.0000 -180.0000 25

 18 omega   43.00   73.00   1.0000   15.0000
omega____ theta____ kappa____ phi______ frames
    -      110.0000  -50.0000 -150.0000 30

 19 omega   37.00   63.00   1.0000   15.0000
omega____ theta____ kappa____ phi______ frames
    -      110.0000  -25.0000   30.0000 26

 20 omega   41.00   67.00   1.0000   15.0000
omega____ theta____ kappa____ phi______ frames
    -      110.0000  -38.0000  -90.0000 26

 21 omega   42.00   70.00   1.0000   15.0000
omega____ theta____ kappa____ phi______ frames
    -      110.0000  -38.0000   60.0000 28

 22 omega   79.00  167.00   1.0000   15.0000
omega____ theta____ kappa____ phi______ frames
    -      110.0000   25.0000  -60.0000 88

 23 omega   38.00   63.00   1.0000   15.0000
omega____ theta____ kappa____ phi______ frames
    -      110.0000  -25.0000  120.0000 25

 24 omega   45.00  139.00   1.0000   15.0000
omega____ theta____ kappa____ phi______ frames
    -      110.0000  -93.0000 -173.1100 94
;
_diffrn_measurement_device 'kappa diffractometer'
_diffrn_measurement_device_type 'Xcalibur, Sapphire3, Gemini ultra'
_diffrn_measurement_method '\w scans'
_diffrn_orient_matrix_UB_11 -0.0441923000
_diffrn_orient_matrix_UB_12 -0.1332678000
_diffrn_orient_matrix_UB_13 0.0084189000
_diffrn_orient_matrix_UB_21 0.0554897000
_diffrn_orient_matrix_UB_22 0.0064301000
_diffrn_orient_matrix_UB_23 0.0751377000
_diffrn_orient_matrix_UB_31 -0.1931279000
_diffrn_orient_matrix_UB_32 0.0324533000
_diffrn_orient_matrix_UB_33 0.0196453000
_diffrn_radiation_monochromator mirror
_diffrn_radiation_probe x-ray
_diffrn_radiation_type CuK\a
_diffrn_radiation_wavelength 1.5418
_diffrn_reflns_av_R_equivalents 0.0314
_diffrn_reflns_av_unetI/netI 0.0285
_diffrn_reflns_limit_h_max 6
_diffrn_reflns_limit_h_min -8
_diffrn_reflns_limit_k_max 21
_diffrn_reflns_limit_k_min -23
_diffrn_reflns_limit_l_max 13
_diffrn_reflns_limit_l_min -12
_diffrn_reflns_number 8711
_diffrn_reflns_theta_full 66.50
_diffrn_reflns_theta_max 66.92
_diffrn_reflns_theta_min 6.32
_diffrn_source 'sealed X-ray tube'
_diffrn_source_current 35
_diffrn_source_power 1.75
_diffrn_source_target Cu
_diffrn_source_voltage 50
_exptl_absorpt_coefficient_mu 0.524
_exptl_absorpt_correction_T_max 1.00000
_exptl_absorpt_correction_T_min 0.53939
_exptl_absorpt_correction_type multi-scan
_exptl_absorpt_process_details
;
CrysAlisPro, Agilent Technologies,
Version 1.171.36.24 (release 03-12-2012 CrysAlis171 .NET)
(compiled Dec  3 2012,18:21:49)
Empirical absorption correction using spherical harmonics,
 implemented in SCALE3 ABSPACK scaling algorithm.
;
_exptl_crystal_colour colourless
_exptl_crystal_density_diffrn 1.228
_exptl_crystal_density_method 'not measured'
_exptl_crystal_description block
_exptl_crystal_F_000 648
_exptl_crystal_size_max 0.35
_exptl_crystal_size_mid 0.2
_exptl_crystal_size_min 0.12
_refine_diff_density_max 0.098
_refine_diff_density_min -0.107
_refine_diff_density_rms 0.026
_refine_ls_abs_structure_details 'Flack H D (1983), Acta Cryst. A39, 876-881'
_refine_ls_abs_structure_Flack 0.0(12)
_refine_ls_extinction_coef 0.0061(6)
_refine_ls_extinction_expression Fc^*^=kFc[1+0.001xFc^2^\l^3^/sin(2\q)]^-1/4^
_refine_ls_extinction_method SHELXL
_refine_ls_goodness_of_fit_ref 1.005
_refine_ls_hydrogen_treatment constr
_refine_ls_matrix_type full
_refine_ls_number_parameters 218
_refine_ls_number_reflns 2749
_refine_ls_number_restraints 1
_refine_ls_restrained_S_all 1.005
_refine_ls_R_factor_all 0.0288
_refine_ls_R_factor_gt 0.0284
_refine_ls_shift/su_max 0.001
_refine_ls_shift/su_mean 0.000
_refine_ls_structure_factor_coef Fsqd
_refine_ls_weighting_details 'calc w=1/[\s^2^(Fo^2^)+(0.0446P)^2^+0.1058P] where P=(Fo^2^+2Fc^2^)/3'
_refine_ls_weighting_scheme calc
_refine_ls_wR_factor_gt 0.0726
_refine_ls_wR_factor_ref 0.0730
_reflns_number_gt 2711
_reflns_number_total 2749
_reflns_threshold_expression >2sigma(I)
_cod_data_source_file c5cc00241a2.cif
_cod_data_source_block lou7
_cod_original_sg_symbol_H-M Pna2(1)
_cod_database_code 7116715
_reflns_odcompleteness_completeness 99.38
_reflns_odcompleteness_iscentric 1
_reflns_odcompleteness_theta 68.13

loop_
_space_group_symop_id
_space_group_symop_operation_xyz
1 'x, y, z'
2 '-x, -y, z+1/2'
3 '-x+1/2, y+1/2, z+1/2'
4 'x+1/2, -y+1/2, z'

loop_
_atom_site_label
_atom_site_type_symbol
_atom_site_fract_x
_atom_site_fract_y
_atom_site_fract_z
_atom_site_U_iso_or_equiv
_atom_site_adp_type
_atom_site_occupancy
_atom_site_symmetry_multiplicity
_atom_site_calc_flag
_atom_site_refinement_flags
C1 C 0.24913(14) 0.23146(6) 0.67899(12) 0.0307(3) Uani 1 1 d .
C2 C 0.21953(16) 0.17028(6) 0.73723(12) 0.0316(3) Uani 1 1 d .
H2 H 0.1990 0.1704 0.8208 0.038 Uiso 1 1 calc R
C3 C 0.21919(16) 0.10863(6) 0.67627(12) 0.0310(3) Uani 1 1 d .
C4 C 0.25054(15) 0.10945(6) 0.55351(11) 0.0315(3) Uani 1 1 d .
H4 H 0.2509 0.0679 0.5108 0.038 Uiso 1 1 calc R
C5 C 0.28126(15) 0.16984(6) 0.49235(11) 0.0302(3) Uani 1 1 d .
C6 C 0.28024(16) 0.23067(5) 0.55634(11) 0.0315(3) Uani 1 1 d .
H6 H 0.3011 0.2722 0.5157 0.038 Uiso 1 1 calc R
C11 C 0.24799(14) 0.29664(6) 0.74605(12) 0.0324(3) Uani 1 1 d .
C12 C 0.18218(16) 0.35585(6) 0.69457(13) 0.0376(3) Uani 1 1 d .
H12 H 0.1366 0.3547 0.6156 0.045 Uiso 1 1 calc R
C13 C 0.18237(19) 0.41641(6) 0.75722(14) 0.0447(3) Uani 1 1 d .
H13 H 0.1376 0.4564 0.7208 0.054 Uiso 1 1 calc R
C14 C 0.24715(19) 0.41891(7) 0.87205(15) 0.0488(4) Uani 1 1 d .
H14 H 0.2469 0.4605 0.9147 0.059 Uiso 1 1 calc R
C15 C 0.3127(2) 0.36056(7) 0.92504(15) 0.0486(3) Uani 1 1 d .
H15 H 0.3572 0.3621 1.0043 0.058 Uiso 1 1 calc R
C16 C 0.31328(18) 0.29984(6) 0.86230(12) 0.0396(3) Uani 1 1 d .
H16 H 0.3587 0.2600 0.8990 0.048 Uiso 1 1 calc R
C21 C 0.18320(14) 0.04385(5) 0.74037(12) 0.0321(3) Uani 1 1 d .
C22 C 0.24064(16) 0.03447(6) 0.85750(12) 0.0379(3) Uani 1 1 d .
H22 H 0.3060 0.0693 0.8963 0.045 Uiso 1 1 calc R
C23 C 0.20323(18) -0.02527(7) 0.91775(14) 0.0441(3) Uani 1 1 d .
H23 H 0.2428 -0.0310 0.9976 0.053 Uiso 1 1 calc R
C24 C 0.10872(18) -0.07649(6) 0.86229(15) 0.0452(3) Uani 1 1 d .
H24 H 0.0830 -0.1173 0.9040 0.054 Uiso 1 1 calc R
C25 C 0.05168(18) -0.06830(6) 0.74619(14) 0.0435(3) Uani 1 1 d .
H25 H -0.0130 -0.1035 0.7078 0.052 Uiso 1 1 calc R
C26 C 0.08884(16) -0.00858(6) 0.68548(13) 0.0373(3) Uani 1 1 d .
H26 H 0.0495 -0.0034 0.6055 0.045 Uiso 1 1 calc R
C31 C 0.31679(15) 0.16926(5) 0.36199(12) 0.0302(2) Uani 1 1 d .
C32 C 0.41936(18) 0.11786(6) 0.31088(12) 0.0351(3) Uani 1 1 d .
H32 H 0.4653 0.0827 0.3600 0.042 Uiso 1 1 calc R
C33 C 0.45555(18) 0.11706(6) 0.18983(13) 0.0419(3) Uani 1 1 d .
H33 H 0.5274 0.0821 0.1568 0.050 Uiso 1 1 calc R
C34 C 0.38691(19) 0.16732(6) 0.11713(12) 0.0426(3) Uani 1 1 d .
H34 H 0.4110 0.1669 0.0340 0.051 Uiso 1 1 calc R
C35 C 0.28302(19) 0.21830(7) 0.16593(13) 0.0416(3) Uani 1 1 d .
H35 H 0.2348 0.2526 0.1160 0.050 Uiso 1 1 calc R
C36 C 0.24902(17) 0.21946(6) 0.28716(12) 0.0349(3) Uani 1 1 d .
H36 H 0.1785 0.2550 0.3198 0.042 Uiso 1 1 calc R

loop_
_atom_site_aniso_label
_atom_site_aniso_U_11
_atom_site_aniso_U_22
_atom_site_aniso_U_33
_atom_site_aniso_U_23
_atom_site_aniso_U_13
_atom_site_aniso_U_12
C1 0.0300(5) 0.0276(6) 0.0345(6) -0.0027(5) -0.0007(5) -0.0004(4)
C2 0.0334(6) 0.0295(6) 0.0320(6) 0.0003(5) 0.0007(5) 0.0002(4)
C3 0.0314(5) 0.0269(6) 0.0347(6) 0.0015(5) -0.0008(5) 0.0004(4)
C4 0.0342(6) 0.0259(5) 0.0344(6) -0.0015(5) -0.0013(5) 0.0001(4)
C5 0.0287(5) 0.0296(6) 0.0323(7) -0.0004(5) -0.0027(5) -0.0001(4)
C6 0.0337(5) 0.0246(5) 0.0362(7) 0.0027(5) -0.0007(5) -0.0007(4)
C11 0.0317(6) 0.0286(6) 0.0368(7) -0.0029(5) 0.0049(5) -0.0034(4)
C12 0.0397(6) 0.0290(6) 0.0441(7) -0.0024(5) 0.0002(5) -0.0007(5)
C13 0.0476(8) 0.0294(6) 0.0569(9) -0.0057(6) 0.0060(7) 0.0001(5)
C14 0.0604(9) 0.0335(7) 0.0526(9) -0.0153(6) 0.0136(7) -0.0074(6)
C15 0.0660(9) 0.0445(7) 0.0354(7) -0.0096(6) 0.0066(6) -0.0122(6)
C16 0.0509(7) 0.0338(6) 0.0341(7) -0.0005(5) 0.0047(6) -0.0040(5)
C21 0.0323(6) 0.0286(5) 0.0353(6) 0.0016(5) 0.0054(5) 0.0020(4)
C22 0.0405(7) 0.0350(6) 0.0382(8) 0.0013(6) 0.0052(6) 0.0031(5)
C23 0.0475(7) 0.0455(7) 0.0394(7) 0.0112(6) 0.0104(6) 0.0106(6)
C24 0.0452(7) 0.0355(6) 0.0551(9) 0.0130(6) 0.0191(7) 0.0041(5)
C25 0.0424(7) 0.0321(6) 0.0559(8) 0.0008(6) 0.0116(7) -0.0047(5)
C26 0.0385(6) 0.0320(6) 0.0414(7) 0.0007(5) 0.0051(5) -0.0011(5)
C31 0.0301(6) 0.0275(5) 0.0330(6) -0.0001(5) -0.0008(5) -0.0033(4)
C32 0.0371(6) 0.0307(6) 0.0376(7) 0.0027(5) -0.0012(5) 0.0017(5)
C33 0.0443(7) 0.0373(6) 0.0441(7) -0.0036(5) 0.0088(6) 0.0040(5)
C34 0.0517(8) 0.0445(7) 0.0315(7) -0.0014(5) 0.0049(6) -0.0023(6)
C35 0.0490(7) 0.0382(6) 0.0375(8) 0.0084(6) -0.0014(6) 0.0021(5)
C36 0.0380(7) 0.0304(6) 0.0362(7) 0.0016(5) 0.0012(5) 0.0030(5)

loop_
_atom_type_symbol
_atom_type_description
_atom_type_scat_dispersion_real
_atom_type_scat_dispersion_imag
_atom_type_scat_source
C C 0.0181 0.0091 'International Tables Vol C Tables 4.2.6.8 and 6.1.1.4'
H H 0.0000 0.0000 'International Tables Vol C Tables 4.2.6.8 and 6.1.1.4'

loop_
_geom_angle_atom_site_label_1
_geom_angle_atom_site_label_2
_geom_angle_atom_site_label_3
_geom_angle
C2 C1 C6 118.72(11)
C2 C1 C11 120.70(12)
C6 C1 C11 120.58(11)
C1 C2 C3 121.74(12)
C2 C3 C4 118.23(11)
C2 C3 C21 120.69(11)
C4 C3 C21 121.07(11)
C5 C4 C3 121.55(11)
C4 C5 C6 118.63(12)
C4 C5 C31 120.50(11)
C6 C5 C31 120.86(11)
C1 C6 C5 121.12(11)
C12 C11 C1 121.06(12)
C12 C11 C16 118.30(12)
C16 C11 C1 120.64(11)
C13 C12 C11 120.77(13)
C14 C13 C12 120.38(13)
C13 C14 C15 119.78(13)
C14 C15 C16 119.97(15)
C15 C16 C11 120.80(13)
C22 C21 C3 120.83(11)
C22 C21 C26 118.27(11)
C26 C21 C3 120.89(12)
C23 C22 C21 120.64(13)
C24 C23 C22 120.32(14)
C25 C24 C23 119.87(12)
C24 C25 C26 120.02(12)
C25 C26 C21 120.87(13)
C32 C31 C5 120.57(11)
C36 C31 C5 121.48(11)
C36 C31 C32 117.95(12)
C33 C32 C31 121.28(12)
C34 C33 C32 119.85(12)
C33 C34 C35 119.73(13)
C34 C35 C36 120.29(13)
C35 C36 C31 120.89(12)

loop_
_geom_bond_atom_site_label_1
_geom_bond_atom_site_label_2
_geom_bond_distance
C1 C2 1.3898(16)
C1 C6 1.3961(17)
C1 C11 1.4895(16)
C2 C3 1.3949(16)
C3 C4 1.3975(18)
C3 C21 1.4905(15)
C4 C5 1.3935(16)
C5 C6 1.3980(16)
C5 C31 1.4869(18)
C11 C12 1.3927(17)
C11 C16 1.3946(19)
C12 C13 1.3858(17)
C13 C14 1.378(2)
C14 C15 1.385(2)
C15 C16 1.3890(18)
C21 C22 1.3953(19)
C21 C26 1.3955(17)
C22 C23 1.3867(19)
C23 C24 1.381(2)
C24 C25 1.381(2)
C25 C26 1.3884(17)
C31 C32 1.3950(17)
C31 C36 1.3938(17)
C32 C33 1.3853(18)
C33 C34 1.3827(19)
C34 C35 1.3839(19)
C35 C36 1.3842(19)

loop_
_geom_torsion_atom_site_label_1
_geom_torsion_atom_site_label_2
_geom_torsion_atom_site_label_3
_geom_torsion_atom_site_label_4
_geom_torsion
C1 C2 C3 C4 0.30(18)
C1 C2 C3 C21 -178.67(10)
C1 C11 C12 C13 -179.66(11)
C1 C11 C16 C15 179.90(12)
C2 C1 C6 C5 0.22(17)
C2 C1 C11 C12 -144.94(12)
C2 C1 C11 C16 35.14(17)
C2 C3 C4 C5 -0.09(18)
C2 C3 C21 C22 -34.48(17)
C2 C3 C21 C26 144.53(12)
C3 C4 C5 C6 -0.04(18)
C3 C4 C5 C31 179.14(11)
C3 C21 C22 C23 178.48(11)
C3 C21 C26 C25 -178.46(11)
C4 C3 C21 C22 146.58(12)
C4 C3 C21 C26 -34.41(17)
C4 C5 C6 C1 -0.02(18)
C4 C5 C31 C32 -37.88(17)
C4 C5 C31 C36 141.93(12)
C5 C31 C32 C33 -179.18(12)
C5 C31 C36 C35 -179.96(12)
C6 C1 C2 C3 -0.37(18)
C6 C1 C11 C12 35.14(16)
C6 C1 C11 C16 -144.77(12)
C6 C5 C31 C32 141.29(12)
C6 C5 C31 C36 -38.90(17)
C11 C1 C2 C3 179.72(11)
C11 C1 C6 C5 -179.86(11)
C11 C12 C13 C14 -0.3(2)
C12 C11 C16 C15 -0.02(19)
C12 C13 C14 C15 0.1(2)
C13 C14 C15 C16 0.1(2)
C14 C15 C16 C11 -0.2(2)
C16 C11 C12 C13 0.26(18)
C21 C3 C4 C5 178.87(10)
C21 C22 C23 C24 0.18(19)
C22 C21 C26 C25 0.57(17)
C22 C23 C24 C25 0.20(19)
C23 C24 C25 C26 -0.19(19)
C24 C25 C26 C21 -0.20(19)
C26 C21 C22 C23 -0.56(18)
C31 C5 C6 C1 -179.21(10)
C31 C32 C33 C34 -1.1(2)
C32 C31 C36 C35 -0.14(19)
C32 C33 C34 C35 0.3(2)
C33 C34 C35 C36 0.6(2)
C34 C35 C36 C31 -0.6(2)
C36 C31 C32 C33 1.00(19)
